data_2015204
loop_
_publ_author_name
'K\"oroglu, Ahmet'
'Bulut, Ahmet'
'U\,car, Ibrahim'
'Nichol, Gary S.'
'Harrington, Ross W.'
'Clegg, William'

_publ_section_title
;
 Proton sharing in bis(4-carbamoylpyridinium) squarate
;
_journal_coeditor_code SK1874
_journal_issue 12
_journal_name_full 'Acta Crystallographica Section C'
_journal_page_first o678
_journal_page_last o680
_journal_paper_doi 10.1107/S0108270105032622
_journal_volume 61
_journal_year 2005
_chemical_formula_iupac '2C6 H6 N2 O +, C4 H2 O4 2-'
_chemical_formula_moiety '2C6 H6 N2 O +, C4 H2 O4 2-'
_chemical_formula_sum 'C16 H14 N4 O6'
_chemical_formula_weight 358.32
_chemical_name_common 'Diisonicotinamidium squarate'
_chemical_name_systematic
;
bis(4-carbamoylpyridinium) squarate
;
_space_group_IT_number 15
_symmetry_cell_setting monoclinic
_symmetry_space_group_name_Hall '-C 2yc'
_symmetry_space_group_name_H-M 'C 1 2/c 1'
_atom_sites_solution_hydrogens difmap
_atom_sites_solution_primary direct
_atom_sites_solution_secondary difmap
_cell_angle_alpha 90.00
_cell_angle_beta 104.93(3)
_cell_angle_gamma 90.00
_cell_formula_units_Z 4
_cell_length_a 11.959(2)
_cell_length_b 10.691(2)
_cell_length_c 12.257(3)
_cell_measurement_reflns_used 4241
_cell_measurement_temperature 150(2)
_cell_measurement_theta_max 27.5
_cell_measurement_theta_min 2.5
_cell_volume 1514.2(6)
_computing_cell_refinement 'EvalCCD (Duisenberg et al., 2003)'
_computing_data_collection 'COLLECT (Nonius, 1998)'
_computing_data_reduction EvalCCD
_computing_molecular_graphics 'DIAMOND (Brandenburg & Putz, 2004)'
_computing_publication_material
;
SHELXTL, WinGX (Farrugia, 1999) and local programs
;
_computing_structure_refinement SHELXTL
_computing_structure_solution 'SHELXTL (Sheldrick, 2001)'
_diffrn_ambient_temperature 150(2)
_diffrn_measured_fraction_theta_full 0.994
_diffrn_measured_fraction_theta_max 0.994
_diffrn_measurement_device_type 'Nonius KappaCCD'
_diffrn_measurement_method '\f and \w'
_diffrn_radiation_monochromator graphite
_diffrn_radiation_source 'sealed tube'
_diffrn_radiation_type MoK\a
_diffrn_radiation_wavelength 0.71073
_diffrn_reflns_av_R_equivalents 0.0511
_diffrn_reflns_av_sigmaI/netI 0.0394
_diffrn_reflns_limit_h_max 15
_diffrn_reflns_limit_h_min -15
_diffrn_reflns_limit_k_max 13
_diffrn_reflns_limit_k_min -13
_diffrn_reflns_limit_l_max 15
_diffrn_reflns_limit_l_min -15
_diffrn_reflns_number 10470
_diffrn_reflns_theta_full 27.50
_diffrn_reflns_theta_max 27.50
_diffrn_reflns_theta_min 3.93
_diffrn_standards_number 0
_exptl_absorpt_coefficient_mu 0.123
_exptl_absorpt_correction_T_max 0.985
_exptl_absorpt_correction_T_min 0.911
_exptl_absorpt_correction_type multi-scan
_exptl_absorpt_process_details '(SADABS; Sheldrick, 2003)'
_exptl_crystal_colour yellow
_exptl_crystal_density_diffrn 1.572
_exptl_crystal_density_method 'not measured'
_exptl_crystal_description prism
_exptl_crystal_F_000 744
_exptl_crystal_size_max 0.41
_exptl_crystal_size_mid 0.29
_exptl_crystal_size_min 0.12
_refine_diff_density_max 0.348
_refine_diff_density_min -0.237
_refine_ls_extinction_method none
_refine_ls_goodness_of_fit_ref 1.034
_refine_ls_hydrogen_treatment mixed
_refine_ls_matrix_type full
_refine_ls_number_parameters 130
_refine_ls_number_reflns 1731
_refine_ls_number_restraints 0
_refine_ls_restrained_S_all 1.034
_refine_ls_R_factor_all 0.0608
_refine_ls_R_factor_gt 0.0387
_refine_ls_shift/su_max 0.000
_refine_ls_shift/su_mean 0.000
_refine_ls_structure_factor_coef Fsqd
_refine_ls_weighting_details 'calc w=1/[\s^2^(Fo^2^)+(0.0522P)^2^+0.9909P] where P=(Fo^2^+2Fc^2^)/3'
_refine_ls_weighting_scheme calc
_refine_ls_wR_factor_gt 0.0954
_refine_ls_wR_factor_ref 0.1051
_reflns_number_gt 1318
_reflns_number_total 1731
_reflns_threshold_expression I>2\s(I)
_cod_data_source_file sk1874.cif
_cod_data_source_block I
_cod_original_cell_volume 1514.3(6)
_cod_original_sg_symbol_H-M 'C 2/c'
_cod_database_code 2015204
_cod_database_fobs_code 2015204

loop_
_symmetry_equiv_pos_as_xyz
'x, y, z'
'-x, y, -z+1/2'
'x+1/2, y+1/2, z'
'-x+1/2, y+1/2, -z+1/2'
'-x, -y, -z'
'x, -y, z-1/2'
'-x+1/2, -y+1/2, -z'
'x+1/2, -y+1/2, z-1/2'

loop_
_atom_site_label
_atom_site_fract_x
_atom_site_fract_y
_atom_site_fract_z
_atom_site_U_iso_or_equiv
_atom_site_adp_type
_atom_site_calc_flag
_atom_site_refinement_flags
_atom_site_occupancy
_atom_site_disorder_assembly
_atom_site_disorder_group
_atom_site_type_symbol
O1 0.26278(10) 0.13824(10) 0.88968(9) 0.0254(3) Uani d . 1 . . O
N1 0.32383(13) 0.33974(13) 0.90905(11) 0.0238(3) Uani d . 1 . . N
H2N 0.3619(16) 0.4002(19) 0.8865(15) 0.033(5) Uiso d . 1 . . H
H1N 0.3036(16) 0.3464(17) 0.9758(17) 0.035(5) Uiso d . 1 . . H
N2 0.39541(11) 0.19582(12) 0.54097(10) 0.0199(3) Uani d . 1 . . N
H3N 0.425(2) 0.181(2) 0.459(2) 0.073(8) Uiso d . 1 . . H
C1 0.30471(12) 0.23105(14) 0.85451(12) 0.0186(3) Uani d . 1 . . C
C2 0.33645(12) 0.22292(14) 0.74249(12) 0.0172(3) Uani d . 1 . . C
C3 0.35248(13) 0.32773(14) 0.68037(12) 0.0200(3) Uani d . 1 . . C
H3 0.3427 0.4095 0.7067 0.024 Uiso calc R 1 . . H
C4 0.38279(13) 0.31073(14) 0.57999(12) 0.0204(4) Uani d . 1 . . C
H4 0.3949 0.3817 0.5378 0.025 Uiso calc R 1 . . H
C5 0.37916(14) 0.09385(15) 0.59905(13) 0.0231(4) Uani d . 1 . . C
H5 0.3879 0.0132 0.5698 0.028 Uiso calc R 1 . . H
C6 0.34992(13) 0.10436(15) 0.70058(12) 0.0209(3) Uani d . 1 . . C
H6 0.3391 0.0317 0.7413 0.025 Uiso calc R 1 . . H
O2 0.45237(10) 0.44506(10) 0.36499(9) 0.0277(3) Uani d . 1 . . O
O3 0.45280(10) 0.14311(10) 0.36138(9) 0.0281(3) Uani d . 1 . . O
C7 0.47821(13) 0.36540(14) 0.30229(12) 0.0203(3) Uani d . 1 . . C
C8 0.47930(13) 0.22876(14) 0.30003(12) 0.0199(3) Uani d . 1 . . C

loop_
_atom_site_aniso_label
_atom_site_aniso_U_11
_atom_site_aniso_U_22
_atom_site_aniso_U_33
_atom_site_aniso_U_12
_atom_site_aniso_U_13
_atom_site_aniso_U_23
O1 0.0358(7) 0.0232(6) 0.0229(6) -0.0057(5) 0.0178(5) -0.0011(4)
N1 0.0347(8) 0.0223(7) 0.0191(7) -0.0059(6) 0.0158(6) -0.0027(5)
N2 0.0204(7) 0.0258(7) 0.0153(6) -0.0003(5) 0.0077(5) -0.0010(5)
C1 0.0191(8) 0.0226(8) 0.0160(7) 0.0010(6) 0.0079(6) 0.0016(6)
C2 0.0160(7) 0.0216(8) 0.0151(7) -0.0004(6) 0.0061(6) 0.0006(6)
C3 0.0255(8) 0.0185(7) 0.0179(7) -0.0018(6) 0.0088(6) -0.0015(6)
C4 0.0229(8) 0.0223(8) 0.0172(7) -0.0027(6) 0.0070(6) 0.0017(6)
C5 0.0297(9) 0.0206(8) 0.0216(8) 0.0026(7) 0.0117(7) -0.0011(6)
C6 0.0255(8) 0.0201(8) 0.0194(7) 0.0003(6) 0.0102(6) 0.0031(6)
O2 0.0445(8) 0.0199(6) 0.0233(6) 0.0039(5) 0.0170(5) -0.0024(4)
O3 0.0474(8) 0.0199(6) 0.0250(6) -0.0009(5) 0.0237(6) 0.0010(4)
C7 0.0249(8) 0.0211(8) 0.0162(7) -0.0004(6) 0.0075(6) 0.0008(6)
C8 0.0237(8) 0.0190(7) 0.0186(7) 0.0003(6) 0.0086(6) -0.0007(6)

loop_
_atom_type_symbol
_atom_type_description
_atom_type_scat_dispersion_real
_atom_type_scat_dispersion_imag
_atom_type_scat_source
C C 0.0033 0.0016 'International Tables Vol C Tables 4.2.6.8 and 6.1.1.4'
H H 0.0000 0.0000 'International Tables Vol C Tables 4.2.6.8 and 6.1.1.4'
N N 0.0061 0.0033 'International Tables Vol C Tables 4.2.6.8 and 6.1.1.4'
O O 0.0106 0.0060 'International Tables Vol C Tables 4.2.6.8 and 6.1.1.4'

loop_
_geom_angle_atom_site_label_1
_geom_angle_atom_site_label_2
_geom_angle_atom_site_label_3
_geom_angle_site_symmetry_1
_geom_angle_site_symmetry_3
_geom_angle
H2N N1 H1N . . 120.3(17)
H2N N1 C1 . . 121.5(12)
H1N N1 C1 . . 117.9(12)
H3N N2 C4 . . 121.7(12)
H3N N2 C5 . . 117.6(12)
C4 N2 C5 . . 120.63(12)
O1 C1 N1 . . 123.88(13)
O1 C1 C2 . . 119.14(13)
N1 C1 C2 . . 116.98(13)
C1 C2 C3 . . 123.29(13)
C1 C2 C6 . . 117.73(13)
C3 C2 C6 . . 118.98(13)
C2 C3 H3 . . 120.5
C2 C3 C4 . . 119.00(14)
H3 C3 C4 . . 120.5
N2 C4 C3 . . 121.19(13)
N2 C4 H4 . . 119.4
C3 C4 H4 . . 119.4
N2 C5 H5 . . 119.5
N2 C5 C6 . . 121.08(14)
H5 C5 C6 . . 119.5
C2 C6 C5 . . 119.12(14)
C2 C6 H6 . . 120.4
C5 C6 H6 . . 120.4
H3N O3 C8 . . 117.1(10)
O2 C7 C7 . 2_655 136.55(8)
O2 C7 C8 . . 134.76(13)
C7 C7 C8 2_655 . 88.69(8)
O3 C8 C7 . . 134.56(13)
O3 C8 C8 . 2_655 134.12(8)
C7 C8 C8 . 2_655 91.31(8)

loop_
_geom_bond_atom_site_label_1
_geom_bond_atom_site_label_2
_geom_bond_site_symmetry_2
_geom_bond_distance
_geom_bond_publ_flag
O1 C1 . 1.2383(18) y
N1 H2N . 0.88(2) ?
N1 H1N . 0.91(2) ?
N1 C1 . 1.331(2) y
N2 H3N . 1.15(3) ?
N2 C4 . 1.3409(19) ?
N2 C5 . 1.3433(19) ?
C1 C2 . 1.518(2) y
C2 C3 . 1.395(2) ?
C2 C6 . 1.393(2) ?
C3 H3 . 0.950 ?
C3 C4 . 1.381(2) ?
C4 H4 . 0.950 ?
C5 H5 . 0.950 ?
C5 C6 . 1.381(2) ?
C6 H6 . 0.950 ?
O2 C7 . 1.2384(17) y
O3 H3N . 1.39(3) ?
O3 C8 . 1.2756(18) y
C7 C7 2_655 1.503(3) y
C7 C8 . 1.461(2) y
C8 C8 2_655 1.436(3) y

loop_
_geom_hbond_atom_site_label_D
_geom_hbond_atom_site_label_H
_geom_hbond_atom_site_label_A
_geom_hbond_site_symmetry_A
_geom_hbond_distance_DH
_geom_hbond_distance_HA
_geom_hbond_distance_DA
_geom_hbond_angle_DHA
_geom_hbond_publ_flag
N1 H2N O2 6_566 0.88(2) 2.03(2) 2.8940(19) 168.6(17) y
N1 H1N O1 7_557 0.91(2) 2.01(2) 2.9208(18) 172.4(17) y
N2 H3N O3 . 1.15(3) 1.39(3) 2.5322(16) 171(2) y
C3 H3 O2 6_566 0.95 2.57 3.3249(19) 137 y
C4 H4 O2 . 0.95 2.48 3.2909(19) 143 y
C5 H5 O3 5_656 0.95 2.51 3.1921(19) 129 y
C6 H6 O3 6_556 0.95 2.54 3.339(2) 141 y

loop_
_geom_torsion_atom_site_label_1
_geom_torsion_atom_site_label_2
_geom_torsion_atom_site_label_3
_geom_torsion_atom_site_label_4
_geom_torsion_site_symmetry_1
_geom_torsion_site_symmetry_4
_geom_torsion
_geom_torsion_publ_flag
O1 C1 C2 C3 . . 161.17(14) y
O1 C1 C2 C6 . . -18.8(2) y
N1 C1 C2 C3 . . -18.6(2) y
N1 C1 C2 C6 . . 161.46(14) y
C1 C2 C3 C4 . . 179.14(14) ?
C6 C2 C3 C4 . . -0.9(2) ?
C5 N2 C4 C3 . . -0.2(2) ?
C2 C3 C4 N2 . . 0.9(2) ?
C4 N2 C5 C6 . . -0.5(2) ?
N2 C5 C6 C2 . . 0.4(2) ?
C1 C2 C6 C5 . . -179.79(14) ?
C3 C2 C6 C5 . . 0.2(2) ?
O2 C7 C8 O3 . . 0.9(3) ?
O2 C7 C8 C8 . 2_655 -179.87(19) ?
C7 C7 C8 O3 2_655 . -179.37(18) ?
C7 C7 C8 C8 2_655 2_655 -0.11(17) ?
